data_4124437
loop_
_publ_author_name
'Gregson, D.'
'Klebe, G.'
'Fuess, H.'

_publ_section_title
;
 Charge Density Distribution in Tetrasulfur Tetraamide (S4 (N H4))
;
_journal_name_full 'Journal of the American Chemical Society'
_journal_page_first 8488
_journal_page_last 8493
_journal_volume 110
_journal_year 1988
_chemical_formula_sum 'H4 N4 S4'
_chemical_name_systematic '(S4 (N H)4)'
_space_group_IT_number 62
_symmetry_space_group_name_Hall '-P 2c 2ab'
_symmetry_space_group_name_H-M 'P b n m'
_cell_angle_alpha 90
_cell_angle_beta 90
_cell_angle_gamma 90
_cell_formula_units_Z 4
_cell_length_a 6.694
_cell_length_b 7.85
_cell_length_c 12.168
_cell_volume 639.403
_citation_journal_id_ASTM JACSAT
_cod_data_source_file Gregson_JACSAT_1988_1746.cif
_cod_data_source_block H4N4S4
_cod_original_cell_volume 639.4028
_cod_original_sg_symbol_Hall '-P 2ac 2n (z,x,y)'
_cod_database_code 4124437

loop_
_symmetry_equiv_pos_as_xyz
x,y,z
x+1/2,-y+1/2,-z
-x+1/2,y+1/2,-z+1/2
-x,-y,z+1/2
-x,-y,-z
-x-1/2,y-1/2,z
x-1/2,-y-1/2,z-1/2
x,y,-z-1/2

loop_
_atom_site_label
_atom_site_type_symbol
_atom_site_fract_x
_atom_site_fract_y
_atom_site_fract_z
_atom_site_occupancy
_atom_site_U_iso_or_equiv
N3 N+3 0.9914 0.1634 0.0914 1 0.0
S1 S-2 0.17981 0.03622 0.12899 1 0.0
N2 N+3 0.2697 0.1025 0.25 1 0.0
H3 H-1 0.017 0.249 0.058 1 0.0
H2 H-1 0.35 0.191 0.25 1 0.0
N1 N+3 0.7145 0.2325 0.25 1 0.0
S2 S-2 0.75366 0.13609 0.12899 1 0.0
H1 H-1 0.702 0.344 0.25 1 0.0
